data_7242399
loop_
_publ_author_name
'Yang, Feng'
'Xu, Yuangang'
'Wang, Pengcheng'
'Lin, Qiuhan'
'Bi, Fuqiang'
'Liu, Ning'
'Lu, Ming'

_publ_section_title
;
 Pyrazolo[1,5-a]pyrimidine with similar
 &#x201C;amino--nitro--amino&#x201D; arrangement characteristics to TATB:
 a novel heat-resistant explosive with fused structure
;
_journal_issue 15
_journal_name_full CrystEngComm
_journal_page_first 2801
_journal_page_last 2808
_journal_paper_doi 10.1039/D1CE00049G
_journal_volume 23
_journal_year 2021
_chemical_formula_moiety '2(C6 H5 N7 O4), 5(H2 O)'
_chemical_formula_sum 'C12 H20 N14 O13'
_chemical_formula_weight 568.42
_space_group_crystal_system triclinic
_space_group_IT_number 2
_space_group_name_Hall '-P 1'
_space_group_name_H-M_alt 'P -1'
_atom_sites_solution_hydrogens geom
_audit_creation_method SHELXL-2018/3
_audit_update_record
;
2021-02-24 deposited with the CCDC.	2021-03-11 downloaded from the CCDC.
;
_cell_angle_alpha 64.235(12)
_cell_angle_beta 83.900(16)
_cell_angle_gamma 82.879(16)
_cell_formula_units_Z 1
_cell_length_a 3.538(2)
_cell_length_b 12.804(6)
_cell_length_c 13.613(7)
_cell_measurement_reflns_used 2279
_cell_measurement_temperature 296(2)
_cell_measurement_theta_max 24.39
_cell_measurement_theta_min 2.90
_cell_volume 550.1(5)
_computing_structure_refinement 'SHELXL-2018/3 (Sheldrick, 2018)'
_computing_structure_solution 'SHELXT 2014/5 (Sheldrick, 2014)'
_diffrn_ambient_temperature 296(2)
_diffrn_measured_fraction_theta_full 0.960
_diffrn_measured_fraction_theta_max 0.960
_diffrn_measurement_device_type 'Bruker D8 QUEST PHOTON 100'
_diffrn_measurement_method '\f and \w scans'
_diffrn_radiation_wavelength 0.71073
_diffrn_reflns_av_R_equivalents 0.0658
_diffrn_reflns_av_unetI/netI 0.0876
_diffrn_reflns_Laue_measured_fraction_full 0.960
_diffrn_reflns_Laue_measured_fraction_max 0.960
_diffrn_reflns_limit_h_max 4
_diffrn_reflns_limit_h_min -4
_diffrn_reflns_limit_k_max 15
_diffrn_reflns_limit_k_min -15
_diffrn_reflns_limit_l_max 16
_diffrn_reflns_limit_l_min -16
_diffrn_reflns_number 5639
_diffrn_reflns_point_group_measured_fraction_full 0.960
_diffrn_reflns_point_group_measured_fraction_max 0.960
_diffrn_reflns_theta_full 24.996
_diffrn_reflns_theta_max 24.996
_diffrn_reflns_theta_min 1.773
_diffrn_source.source 'Ius 2.0'
_diffrn_source.type microfocus

_exptl_absorpt_coefficient_mu 0.154
_exptl_absorpt_correction_T_max 0.7455
_exptl_absorpt_correction_T_min 0.5750
_exptl_absorpt_correction_type multi-scan
_exptl_absorpt_process_details sadabs
_exptl_crystal_colour yellow
_exptl_crystal_density_diffrn 1.716
_exptl_crystal_description needle
_exptl_crystal_F_000 294
_exptl_crystal_size_max 0.200
_exptl_crystal_size_mid 0.020
_exptl_crystal_size_min 0.010
_refine_diff_density_max 0.563
_refine_diff_density_min -0.398
_refine_diff_density_rms 0.121
_refine_ls_extinction_coef 0.062(13)
_refine_ls_extinction_expression Fc^*^=kFc[1+0.001xFc^2^\l^3^/sin(2\q)]^-1/4^
_refine_ls_extinction_method 'SHELXL-2018/3 (Sheldrick 2018)'
_refine_ls_goodness_of_fit_ref 1.136
_refine_ls_hydrogen_treatment constr
_refine_ls_matrix_type full
_refine_ls_number_parameters 182
_refine_ls_number_reflns 1858
_refine_ls_number_restraints 12
_refine_ls_restrained_S_all 1.154
_refine_ls_R_factor_all 0.1986
_refine_ls_R_factor_gt 0.1553
_refine_ls_shift/su_max 0.000
_refine_ls_shift/su_mean 0.000
_refine_ls_structure_factor_coef Fsqd
_refine_ls_weighting_details 'w=1/[\s^2^(Fo^2^)+(0.0060P)^2^+6.5000P] where P=(Fo^2^+2Fc^2^)/3'
_refine_ls_weighting_scheme calc
_refine_ls_wR_factor_gt 0.3126
_refine_ls_wR_factor_ref 0.3309
_reflns_Friedel_coverage 0.000
_reflns_number_gt 1199
_reflns_number_total 1858
_reflns_threshold_expression 'I > 2\s(I)'
_cod_data_source_file d1ce00049g2.cif
_cod_data_source_block YF023_a
_cod_depositor_comments 'Adding full bibliography for 7242396--7242399.cif.'
_cod_original_cell_volume 550.2(5)
_cod_database_code 7242399
_shelx_shelxl_version_number 2018/3
_shelx_space_group_comment
;
The symmetry employed for this shelxl refinement is uniquely defined
by the following loop, which should always be used as a source of
symmetry information in preference to the above space-group names.
They are only intended as comments.
;
_shelx_estimated_absorpt_t_min 0.970
_shelx_estimated_absorpt_t_max 0.998

loop_
_space_group_symop_operation_xyz
'x, y, z'
'-x, -y, -z'

loop_
_atom_site_label
_atom_site_type_symbol
_atom_site_fract_x
_atom_site_fract_y
_atom_site_fract_z
_atom_site_U_iso_or_equiv
_atom_site_adp_type
_atom_site_occupancy
_atom_site_site_symmetry_order
_atom_site_calc_flag
_atom_site_refinement_flags_posn
_atom_site_refinement_flags_adp
_atom_site_refinement_flags_occupancy
_atom_site_disorder_assembly
_atom_site_disorder_group
C1 C 0.495(3) 0.2001(8) 0.2981(7) 0.043(2) Uani 1 1 d . . . . .
C2 C 0.576(3) 0.3170(8) 0.2678(8) 0.046(3) Uani 1 1 d . . . . .
C3 C 0.724(3) 0.3880(8) 0.1604(8) 0.043(2) Uani 1 1 d . . . . .
C4 C 0.700(3) 0.2449(7) 0.1093(7) 0.037(2) Uani 1 1 d . . . . .
C5 C 0.714(3) 0.1740(8) 0.0509(7) 0.047(3) Uani 1 1 d . . . . .
C6 C 0.591(3) 0.0683(8) 0.1236(8) 0.051(3) Uani 1 1 d . . . . .
H6 H 0.571103 0.007380 0.105014 0.061 Uiso 1 1 calc R U . . .
N1 N 0.793(2) 0.3494(6) 0.0837(6) 0.041(2) Uani 1 1 d . . . . .
N2 N 0.569(3) 0.1713(6) 0.2110(6) 0.044(2) Uani 1 1 d . . . . .
N3 N 0.506(3) 0.0627(7) 0.2187(7) 0.054(2) Uani 1 1 d . . . . .
N4 N 0.372(3) 0.1271(6) 0.3835(5) 0.041(2) Uani 1 1 d . . . . .
N5 N 0.485(3) 0.3606(7) 0.3473(7) 0.057(3) Uani 1 1 d . . . . .
N6 N 0.818(3) 0.4936(6) 0.1328(6) 0.053(3) Uani 1 1 d . . . . .
H6A H 0.917851 0.532861 0.068443 0.064 Uiso 1 1 calc R U . . .
H6B H 0.780396 0.523426 0.179045 0.064 Uiso 1 1 calc R U . . .
N7 N 0.823(3) 0.2077(7) -0.0594(7) 0.051(2) Uani 1 1 d . . . . .
O1 O 0.328(3) 0.3021(6) 0.4350(6) 0.082(3) Uani 1 1 d . . . . .
O2 O 0.564(3) 0.4591(6) 0.3281(6) 0.085(3) Uani 1 1 d . . . . .
O3 O 0.954(3) 0.3002(6) -0.1146(6) 0.067(2) Uani 1 1 d . . . . .
O4 O 0.792(3) 0.1391(6) -0.0983(6) 0.073(3) Uani 1 1 d . . . . .
O5 O 0.921(4) 0.1025(9) 0.5838(8) 0.118(4) Uani 1 1 d . . . . .
O6 O 0.883(9) 0.503(4) 0.493(4) 0.132(11) Uani 0.5 1 d . U P A -1
O7 O 0.076(7) 0.7312(15) 0.3347(11) 0.197(7) Uani 1 1 d . U . . .

loop_
_atom_site_aniso_label
_atom_site_aniso_U_11
_atom_site_aniso_U_22
_atom_site_aniso_U_33
_atom_site_aniso_U_23
_atom_site_aniso_U_13
_atom_site_aniso_U_12
C1 0.058(7) 0.030(5) 0.036(5) -0.010(4) -0.005(5) 0.002(5)
C2 0.064(7) 0.030(5) 0.036(5) -0.005(4) 0.002(5) -0.013(5)
C3 0.056(7) 0.030(5) 0.041(5) -0.013(4) -0.004(5) -0.008(5)
C4 0.043(6) 0.030(5) 0.033(5) -0.006(4) -0.004(4) -0.010(4)
C5 0.073(7) 0.035(5) 0.031(5) -0.011(4) 0.005(5) -0.019(5)
C6 0.078(8) 0.024(5) 0.049(6) -0.015(4) 0.003(6) -0.002(5)
N1 0.056(5) 0.037(4) 0.027(4) -0.010(3) 0.001(4) -0.009(4)
N2 0.071(6) 0.028(4) 0.030(4) -0.007(3) 0.002(4) -0.019(4)
N3 0.084(7) 0.029(4) 0.043(5) -0.011(4) 0.007(5) -0.013(4)
N4 0.080(6) 0.017(3) 0.017(3) 0.000(3) 0.012(4) -0.013(4)
N5 0.092(7) 0.036(5) 0.042(5) -0.020(4) 0.022(5) -0.010(5)
N6 0.095(7) 0.027(4) 0.035(4) -0.012(3) 0.006(5) -0.008(4)
N7 0.077(7) 0.037(5) 0.045(5) -0.021(4) -0.003(5) -0.011(4)
O1 0.153(9) 0.046(4) 0.038(4) -0.017(4) 0.031(5) -0.016(5)
O2 0.167(10) 0.045(5) 0.050(5) -0.026(4) 0.019(5) -0.034(5)
O3 0.119(7) 0.041(4) 0.042(4) -0.018(3) 0.018(4) -0.028(4)
O4 0.140(8) 0.045(4) 0.047(4) -0.030(4) 0.013(5) -0.028(5)
O5 0.164(11) 0.075(7) 0.068(6) 0.009(5) 0.017(7) -0.016(7)
O6 0.17(2) 0.139(14) 0.118(14) -0.096(12) 0.001(18) 0.007(18)
O7 0.321(18) 0.190(13) 0.098(9) -0.086(9) -0.002(10) -0.005(12)

loop_
_atom_type_symbol
_atom_type_description
_atom_type_scat_dispersion_real
_atom_type_scat_dispersion_imag
_atom_type_scat_source
C C 0.0033 0.0016 'International Tables Vol C Tables 4.2.6.8 and 6.1.1.4'
H H 0.0000 0.0000 'International Tables Vol C Tables 4.2.6.8 and 6.1.1.4'
N N 0.0061 0.0033 'International Tables Vol C Tables 4.2.6.8 and 6.1.1.4'
O O 0.0106 0.0060 'International Tables Vol C Tables 4.2.6.8 and 6.1.1.4'

loop_
_geom_angle_atom_site_label_1
_geom_angle_atom_site_label_2
_geom_angle_atom_site_label_3
_geom_angle
_geom_angle_site_symmetry_1
_geom_angle_site_symmetry_3
_geom_angle_publ_flag
N4 C1 N2 117.7(8) . . ?
N4 C1 C2 131.3(9) . . ?
N2 C1 C2 111.0(8) . . ?
N5 C2 C1 116.8(8) . . ?
N5 C2 C3 121.7(8) . . ?
C1 C2 C3 121.4(9) . . ?
N6 C3 N1 115.7(8) . . ?
N6 C3 C2 122.2(8) . . ?
N1 C3 C2 122.1(8) . . ?
N1 C4 N2 124.2(8) . . ?
N1 C4 C5 134.1(8) . . ?
N2 C4 C5 101.6(7) . . ?
C6 C5 N7 126.6(9) . . ?
C6 C5 C4 107.1(8) . . ?
N7 C5 C4 126.2(8) . . ?
N3 C6 C5 112.8(9) . . ?
N3 C6 H6 123.6 . . ?
C5 C6 H6 123.6 . . ?
C4 N1 C3 116.6(7) . . ?
C4 N2 C1 124.4(7) . . ?
C4 N2 N3 113.2(7) . . ?
C1 N2 N3 122.3(7) . . ?
C6 N3 N2 105.2(7) . . ?
O1 N5 O2 119.2(8) . . ?
O1 N5 C2 120.7(8) . . ?
O2 N5 C2 120.1(8) . . ?
C3 N6 H6A 120.0 . . ?
C3 N6 H6B 120.0 . . ?
H6A N6 H6B 120.0 . . ?
O3 N7 O4 120.8(8) . . ?
O3 N7 C5 121.3(8) . . ?
O4 N7 C5 117.8(8) . . ?

loop_
_geom_bond_atom_site_label_1
_geom_bond_atom_site_label_2
_geom_bond_distance
_geom_bond_site_symmetry_2
_geom_bond_publ_flag
C1 N4 1.209(11) . ?
C1 N2 1.379(11) . ?
C1 C2 1.427(12) . ?
C2 N5 1.411(12) . ?
C2 C3 1.429(12) . ?
C3 N6 1.312(11) . ?
C3 N1 1.326(11) . ?
C4 N1 1.304(11) . ?
C4 N2 1.363(11) . ?
C4 C5 1.437(13) . ?
C5 C6 1.376(13) . ?
C5 N7 1.394(11) . ?
C6 N3 1.270(12) . ?
C6 H6 0.9300 . ?
N2 N3 1.392(10) . ?
N5 O1 1.217(10) . ?
N5 O2 1.234(10) . ?
N6 H6A 0.8600 . ?
N6 H6B 0.8600 . ?
N7 O3 1.213(10) . ?
N7 O4 1.227(9) . ?

loop_
_geom_hbond_atom_site_label_D
_geom_hbond_atom_site_label_H
_geom_hbond_atom_site_label_A
_geom_hbond_distance_DH
_geom_hbond_distance_HA
_geom_hbond_distance_DA
_geom_hbond_angle_DHA
_geom_hbond_site_symmetry_A
_geom_hbond_publ_flag
C6 H6 O4 0.93 2.44 3.284(12) 151.1 2_655 yes
N6 H6A N1 0.86 2.20 3.048(10) 170.4 2_765 yes
N6 H6B O2 0.86 1.94 2.578(11) 130.2 . yes
N6 H6B O3 0.86 2.32 2.757(10) 111.8 2_765 yes

loop_
_geom_torsion_atom_site_label_1
_geom_torsion_atom_site_label_2
_geom_torsion_atom_site_label_3
_geom_torsion_atom_site_label_4
_geom_torsion
_geom_torsion_site_symmetry_1
_geom_torsion_site_symmetry_2
_geom_torsion_site_symmetry_3
_geom_torsion_site_symmetry_4
_geom_torsion_publ_flag
N4 C1 C2 N5 -3.3(18) . . . . ?
N2 C1 C2 N5 175.3(10) . . . . ?
N4 C1 C2 C3 179.7(12) . . . . ?
N2 C1 C2 C3 -1.7(14) . . . . ?
N5 C2 C3 N6 6.6(16) . . . . ?
C1 C2 C3 N6 -176.5(11) . . . . ?
N5 C2 C3 N1 -176.8(10) . . . . ?
C1 C2 C3 N1 0.1(16) . . . . ?
N1 C4 C5 C6 177.4(11) . . . . ?
N2 C4 C5 C6 0.1(12) . . . . ?
N1 C4 C5 N7 -4(2) . . . . ?
N2 C4 C5 N7 178.4(11) . . . . ?
N7 C5 C6 N3 -179.1(11) . . . . ?
C4 C5 C6 N3 -0.8(14) . . . . ?
N2 C4 N1 C3 -5.6(14) . . . . ?
C5 C4 N1 C3 177.5(11) . . . . ?
N6 C3 N1 C4 -179.7(9) . . . . ?
C2 C3 N1 C4 3.5(15) . . . . ?
N1 C4 N2 C1 4.1(16) . . . . ?
C5 C4 N2 C1 -178.2(10) . . . . ?
N1 C4 N2 N3 -177.2(9) . . . . ?
C5 C4 N2 N3 0.5(11) . . . . ?
N4 C1 N2 C4 178.6(10) . . . . ?
C2 C1 N2 C4 -0.2(14) . . . . ?
N4 C1 N2 N3 0.0(15) . . . . ?
C2 C1 N2 N3 -178.8(9) . . . . ?
C5 C6 N3 N2 1.0(13) . . . . ?
C4 N2 N3 C6 -1.0(12) . . . . ?
C1 N2 N3 C6 177.8(10) . . . . ?
C1 C2 N5 O1 -3.6(16) . . . . ?
C3 C2 N5 O1 173.5(11) . . . . ?
C1 C2 N5 O2 176.7(11) . . . . ?
C3 C2 N5 O2 -6.2(17) . . . . ?
C6 C5 N7 O3 -174.6(12) . . . . ?
C4 C5 N7 O3 7.4(17) . . . . ?
C6 C5 N7 O4 3.2(17) . . . . ?
C4 C5 N7 O4 -174.8(11) . . . . ?
